data_7216969
loop_
_publ_author_name
'Brigas, Amadeu, F.'
'Clegg, William'
'Dillon, Christopher J.'
'Fonseca, Custodia F. C.'
'Johnstone, Robert A. W.'

_publ_section_title
;
 Metal-assisted reactions. Part 29. Structure and hydrogenolysis of C--N
 bonds in derivatives of aromatic amines. Bond length and
 electronegativity changes from X-ray crystallographic data
;
_journal_issue 8
_journal_name_full 'Journal of the Chemical Society, Perkin Transactions 2'
_journal_page_first 1315
_journal_paper_doi 10.1039/b102571f
_journal_year 2001
_chemical_formula_sum 'C14 H13 N5 O'
_chemical_formula_weight 267.29
_chemical_name_systematic
;
 ?
;
_space_group_IT_number 14
_symmetry_cell_setting monoclinic
_symmetry_space_group_name_Hall '-P 2ybc'
_symmetry_space_group_name_H-M 'P 1 21/c 1'
_atom_sites_solution_hydrogens geom
_atom_sites_solution_primary direct
_atom_sites_solution_secondary 'all non-H atoms found by direct methods'
_audit_creation_method SHELXL-97
_cell_angle_alpha 90.00
_cell_angle_beta 105.61(2)
_cell_angle_gamma 90.00
_cell_formula_units_Z 4
_cell_length_a 17.689(3)
_cell_length_b 6.6556(13)
_cell_length_c 11.735(2)
_cell_measurement_reflns_used 52
_cell_measurement_temperature 160(2)
_cell_measurement_theta_max 24.87
_cell_measurement_theta_min 20.57
_cell_volume 1330.6(4)
_computing_cell_refinement 'Stoe DIF4'
_computing_data_collection 'Stoe DIF4'
_computing_data_reduction 'local programs'
_computing_molecular_graphics 'Siemens SHELXTL'
_computing_publication_material 'SHELXTL and local programs'
_computing_structure_refinement 'Siemens SHELXTL'
_computing_structure_solution 'Siemens SHELXTL'
_diffrn_ambient_temperature 160(2)
_diffrn_measured_fraction_theta_full 0.874
_diffrn_measured_fraction_theta_max 0.874
_diffrn_measurement_device_type 'Stoe-Siemens diffractometer'
_diffrn_measurement_method '\w/\q scans with on-line profile fitting'
_diffrn_radiation_monochromator graphite
_diffrn_radiation_source 'fine-focus sealed tube'
_diffrn_radiation_type CuK\a
_diffrn_radiation_wavelength 1.54184
_diffrn_reflns_av_R_equivalents 0.0677
_diffrn_reflns_av_sigmaI/netI 0.0685
_diffrn_reflns_limit_h_max 21
_diffrn_reflns_limit_h_min -21
_diffrn_reflns_limit_k_max 7
_diffrn_reflns_limit_k_min -7
_diffrn_reflns_limit_l_max 13
_diffrn_reflns_limit_l_min -14
_diffrn_reflns_number 4296
_diffrn_reflns_theta_full 67.48
_diffrn_reflns_theta_max 67.48
_diffrn_reflns_theta_min 2.59
_diffrn_standards_decay_% 2
_diffrn_standards_interval_time 60
_diffrn_standards_number 5
_exptl_absorpt_coefficient_mu 0.732
_exptl_absorpt_correction_T_max 0.967
_exptl_absorpt_correction_T_min 0.769
_exptl_absorpt_correction_type empirical
_exptl_crystal_colour colourless
_exptl_crystal_density_diffrn 1.334
_exptl_crystal_density_method 'not measured'
_exptl_crystal_description block
_exptl_crystal_F_000 560
_exptl_crystal_size_max 0.53
_exptl_crystal_size_mid 0.17
_exptl_crystal_size_min 0.13
_refine_diff_density_max 0.218
_refine_diff_density_min -0.193
_refine_diff_density_rms 0.040
_refine_ls_extinction_coef 0.0026(3)
_refine_ls_extinction_expression Fc^*^=kFc[1+0.001xFc^2^\l^3^/sin(2\q)]^-1/4^
_refine_ls_extinction_method SHELXL
_refine_ls_goodness_of_fit_ref 1.043
_refine_ls_hydrogen_treatment mixed
_refine_ls_matrix_type full
_refine_ls_number_parameters 183
_refine_ls_number_reflns 2290
_refine_ls_number_restraints 0
_refine_ls_restrained_S_all 1.043
_refine_ls_R_factor_all 0.0523
_refine_ls_R_factor_gt 0.0416
_refine_ls_shift/su_max 0.000
_refine_ls_shift/su_mean 0.000
_refine_ls_structure_factor_coef Fsqd
_refine_ls_weighting_details 'w=1/[\s^2^(Fo^2^)+(0.0296P)^2^+0.3732P] where P=(Fo^2^+2Fc^2^)/3'
_refine_ls_weighting_scheme calc
_refine_ls_wR_factor_gt 0.0947
_refine_ls_wR_factor_ref 0.1028
_reflns_number_gt 1897
_reflns_number_total 2290
_reflns_threshold_expression >2sigma(I)
_cod_data_source_file b102571f.txt
_cod_data_source_block liv5
_cod_depositor_comments
;
The following automatic conversions were performed:

'_refine_ls_weighting_scheme' value 'calc
w=1/[\s^2^(Fo^2^)+(0.0296P)^2^+0.3732P] where P=(Fo^2^+2Fc^2^)/3' was
changed to 'calc'. New tag '_refine_ls_weighting_details' was
created. The value of the new tag was set to
'w=1/[\s^2^(Fo^2^)+(0.0296P)^2^+0.3732P] where P=(Fo^2^+2Fc^2^)/3'.

Automatic conversion script
Id: cif_fix_values 3143 2015-03-26 13:38:13Z robertas 
;
_cod_original_sg_symbol_H-M P2(1)/c
_cod_database_code 7216969

loop_
_symmetry_equiv_pos_as_xyz
'x, y, z'
'-x, y+1/2, -z+1/2'
'-x, -y, -z'
'x, -y-1/2, z-1/2'

loop_
_atom_site_label
_atom_site_type_symbol
_atom_site_fract_x
_atom_site_fract_y
_atom_site_fract_z
_atom_site_U_iso_or_equiv
_atom_site_adp_type
_atom_site_occupancy
_atom_site_calc_flag
_atom_site_refinement_flags
C1 C 0.21461(10) 0.8030(2) 0.37908(12) 0.0237(4) Uani 1 d .
N1 N 0.18833(9) 0.8140(2) 0.47479(10) 0.0278(3) Uani 1 d .
N2 N 0.23083(9) 0.6736(2) 0.54952(10) 0.0299(4) Uani 1 d .
N3 N 0.28018(9) 0.5800(2) 0.50536(10) 0.0314(4) Uani 1 d .
N4 N 0.27134(8) 0.6633(2) 0.39567(10) 0.0261(3) Uani 1 d .
N5 N 0.19072(9) 0.9095(2) 0.27719(10) 0.0318(4) Uani 1 d .
H5 H 0.2079 0.8692 0.2173 0.038 Uiso 1 calc R
C2 C 0.14118(10) 1.0779(3) 0.25817(12) 0.0259(4) Uani 1 d .
C3 C 0.09850(11) 1.1177(3) 0.14238(13) 0.0379(5) Uani 1 d .
H3 H 0.1004 1.0265 0.0810 0.045 Uiso 1 calc R
C4 C 0.05350(13) 1.2887(4) 0.11657(15) 0.0486(6) Uani 1 d .
H4 H 0.0247 1.3151 0.0372 0.058 Uiso 1 calc R
C5 C 0.04968(12) 1.4234(3) 0.20543(15) 0.0422(5) Uani 1 d .
H5A H 0.0193 1.5426 0.1872 0.051 Uiso 1 calc R
C6 C 0.09062(11) 1.3810(3) 0.32026(14) 0.0333(4) Uani 1 d .
H6 H 0.0874 1.4710 0.3816 0.040 Uiso 1 calc R
C7 C 0.13634(10) 1.2100(3) 0.34806(12) 0.0274(4) Uani 1 d .
H7 H 0.1642 1.1828 0.4278 0.033 Uiso 1 calc R
C8 C 0.31598(10) 0.6000(3) 0.31643(12) 0.0248(4) Uani 1 d .
C9 C 0.28807(10) 0.4462(3) 0.23745(13) 0.0288(4) Uani 1 d .
H9 H 0.2405 0.3801 0.2377 0.035 Uiso 1 calc R
C10 C 0.32946(10) 0.3877(3) 0.15741(13) 0.0283(4) Uani 1 d .
H10 H 0.3111 0.2797 0.1042 0.034 Uiso 1 calc R
C11 C 0.39780(10) 0.4890(3) 0.15645(12) 0.0256(4) Uani 1 d .
C12 C 0.42597(11) 0.6430(3) 0.23695(14) 0.0343(4) Uani 1 d .
H12 H 0.4733 0.7102 0.2368 0.041 Uiso 1 calc R
C13 C 0.38504(10) 0.6984(3) 0.31724(14) 0.0323(4) Uani 1 d .
H13 H 0.4042 0.8031 0.3725 0.039 Uiso 1 calc R
O1 O 0.44167(7) 0.4495(2) 0.07928(9) 0.0332(3) Uani 1 d .
C14 C 0.41438(12) 0.2919(3) -0.00483(16) 0.0416(5) Uani 1 d .
H14A H 0.4125 0.1655 0.0371 0.062 Uiso 1 calc R
H14B H 0.4502 0.2776 -0.0551 0.062 Uiso 1 calc R
H14C H 0.3617 0.3249 -0.0541 0.062 Uiso 1 calc R

loop_
_atom_site_aniso_label
_atom_site_aniso_U_11
_atom_site_aniso_U_22
_atom_site_aniso_U_33
_atom_site_aniso_U_23
_atom_site_aniso_U_13
_atom_site_aniso_U_12
C1 0.0296(9) 0.0254(9) 0.0197(6) -0.0012(6) 0.0131(6) -0.0020(7)
N1 0.0371(8) 0.0312(8) 0.0199(6) 0.0004(5) 0.0159(5) 0.0005(7)
N2 0.0410(9) 0.0316(8) 0.0221(6) 0.0016(5) 0.0170(6) -0.0007(7)
N3 0.0454(9) 0.0331(8) 0.0204(6) 0.0043(6) 0.0167(6) 0.0014(7)
N4 0.0352(8) 0.0288(8) 0.0186(6) 0.0038(5) 0.0149(5) 0.0020(6)
N5 0.0462(9) 0.0359(9) 0.0190(6) 0.0035(6) 0.0187(6) 0.0121(7)
C2 0.0276(9) 0.0310(9) 0.0237(7) 0.0028(6) 0.0149(6) 0.0005(7)
C3 0.0462(11) 0.0487(12) 0.0215(7) -0.0003(7) 0.0138(7) 0.0113(9)
C4 0.0577(14) 0.0630(15) 0.0271(8) 0.0089(8) 0.0148(8) 0.0258(11)
C5 0.0496(12) 0.0447(12) 0.0388(9) 0.0112(8) 0.0234(8) 0.0195(10)
C6 0.0389(10) 0.0342(10) 0.0337(8) -0.0022(7) 0.0215(7) 0.0023(8)
C7 0.0292(9) 0.0338(10) 0.0226(7) -0.0011(6) 0.0131(6) -0.0017(7)
C8 0.0295(9) 0.0277(9) 0.0214(7) 0.0016(6) 0.0142(6) 0.0026(7)
C9 0.0308(10) 0.0317(9) 0.0287(7) -0.0003(6) 0.0167(7) -0.0061(7)
C10 0.0329(9) 0.0284(9) 0.0265(7) -0.0045(6) 0.0132(6) -0.0048(8)
C11 0.0286(9) 0.0280(9) 0.0243(7) 0.0006(6) 0.0139(6) 0.0013(7)
C12 0.0314(10) 0.0381(11) 0.0390(8) -0.0084(8) 0.0190(7) -0.0098(8)
C13 0.0348(10) 0.0342(10) 0.0314(8) -0.0089(7) 0.0152(7) -0.0063(8)
O1 0.0361(7) 0.0372(7) 0.0346(6) -0.0110(5) 0.0237(5) -0.0073(6)
C14 0.0506(12) 0.0447(12) 0.0395(9) -0.0175(8) 0.0294(8) -0.0115(10)

loop_
_atom_type_symbol
_atom_type_description
_atom_type_scat_dispersion_real
_atom_type_scat_dispersion_imag
_atom_type_scat_source
C C 0.0181 0.0091 'International Tables Vol C Tables 4.2.6.8 and 6.1.1.4'
H H 0.0000 0.0000 'International Tables Vol C Tables 4.2.6.8 and 6.1.1.4'
N N 0.0311 0.0180 'International Tables Vol C Tables 4.2.6.8 and 6.1.1.4'
O O 0.0492 0.0322 'International Tables Vol C Tables 4.2.6.8 and 6.1.1.4'

loop_
_geom_angle_atom_site_label_1
_geom_angle_atom_site_label_2
_geom_angle_atom_site_label_3
_geom_angle
N1 C1 N4 109.47(13)
N1 C1 N5 128.32(15)
N4 C1 N5 122.21(14)
C1 N1 N2 104.42(13)
N3 N2 N1 112.90(12)
N2 N3 N4 105.27(13)
C1 N4 N3 107.94(13)
C1 N4 C8 128.98(13)
N3 N4 C8 123.07(14)
C1 N5 C2 126.22(13)
C3 C2 C7 119.45(16)
C3 C2 N5 117.34(14)
C7 C2 N5 123.13(14)
C4 C3 C2 120.18(17)
C3 C4 C5 120.69(16)
C6 C5 C4 118.90(18)
C5 C6 C7 121.29(16)
C6 C7 C2 119.46(14)
C9 C8 C13 120.76(15)
C9 C8 N4 119.54(15)
C13 C8 N4 119.66(15)
C8 C9 C10 120.16(16)
C11 C10 C9 119.13(15)
O1 C11 C10 124.27(15)
O1 C11 C12 115.32(15)
C10 C11 C12 120.41(15)
C13 C12 C11 120.05(16)
C12 C13 C8 119.46(16)
C11 O1 C14 116.81(13)

loop_
_geom_bond_atom_site_label_1
_geom_bond_atom_site_label_2
_geom_bond_distance
C1 N1 1.3280(19)
C1 N4 1.343(2)
C1 N5 1.3559(19)
N1 N2 1.361(2)
N2 N3 1.289(2)
N3 N4 1.3713(17)
N4 C8 1.4357(19)
N5 C2 1.403(2)
C2 C3 1.391(2)
C2 C7 1.393(2)
C3 C4 1.375(3)
C4 C5 1.391(3)
C5 C6 1.376(2)
C6 C7 1.384(3)
C8 C9 1.380(2)
C8 C13 1.384(2)
C9 C10 1.393(2)
C10 C11 1.387(2)
C11 O1 1.3674(19)
C11 C12 1.392(2)
C12 C13 1.384(2)
O1 C14 1.432(2)

loop_
_geom_torsion_atom_site_label_1
_geom_torsion_atom_site_label_2
_geom_torsion_atom_site_label_3
_geom_torsion_atom_site_label_4
_geom_torsion
N4 C1 N1 N2 -0.67(18)
N5 C1 N1 N2 178.91(16)
C1 N1 N2 N3 -0.13(19)
N1 N2 N3 N4 0.84(19)
N1 C1 N4 N3 1.19(19)
N5 C1 N4 N3 -178.42(15)
N1 C1 N4 C8 179.68(16)
N5 C1 N4 C8 0.1(3)
N2 N3 N4 C1 -1.22(18)
N2 N3 N4 C8 -179.81(15)
N1 C1 N5 C2 10.9(3)
N4 C1 N5 C2 -169.57(16)
C1 N5 C2 C3 -154.74(18)
C1 N5 C2 C7 28.7(3)
C7 C2 C3 C4 1.7(3)
N5 C2 C3 C4 -175.05(19)
C2 C3 C4 C5 -0.3(3)
C3 C4 C5 C6 -1.1(3)
C4 C5 C6 C7 1.3(3)
C5 C6 C7 C2 0.1(3)
C3 C2 C7 C6 -1.5(3)
N5 C2 C7 C6 174.97(16)
C1 N4 C8 C9 -89.0(2)
N3 N4 C8 C9 89.3(2)
C1 N4 C8 C13 88.8(2)
N3 N4 C8 C13 -92.9(2)
C13 C8 C9 C10 0.2(3)
N4 C8 C9 C10 177.88(14)
C8 C9 C10 C11 -1.5(2)
C9 C10 C11 O1 -177.61(15)
C9 C10 C11 C12 2.0(2)
O1 C11 C12 C13 178.50(16)
C10 C11 C12 C13 -1.2(3)
C11 C12 C13 C8 -0.2(3)
C9 C8 C13 C12 0.7(3)
N4 C8 C13 C12 -177.00(16)
C10 C11 O1 C14 -0.3(2)
C12 C11 O1 C14 -179.99(16)
